data_4515690
loop_
_publ_author_name
'Nicholls, Leo D. M.'
'Marx, Maximilian'
'Hartung, Thierry'
'Gonz\'alez-Fern\'andez, Elisa'
'Golz, Christopher'
'Alcarazo, Manuel'

_publ_section_title
;
 TADDOL-Derived Cationic Phosphonites: Toward an Effective
 Enantioselective Synthesis of [6]Helicenes via Au-Catalyzed Alkyne
 Hydroarylation
;
_journal_issue 7
_journal_name_full 'ACS Catalysis'
_journal_page_first 6079
_journal_paper_doi 10.1021/acscatal.8b01374
_journal_volume 8
_journal_year 2018
_chemical_absolute_configuration ad
_chemical_formula_moiety 'C28 H18 Br2'
_chemical_formula_sum 'C28 H18 Br2'
_chemical_formula_weight 514.24
_space_group_crystal_system orthorhombic
_space_group_IT_number 19
_space_group_name_Hall 'P 2ac 2ab'
_space_group_name_H-M_alt 'P 21 21 21'
_atom_sites_solution_hydrogens geom
_atom_sites_solution_primary dual
_audit_creation_date 2017-09-27
_audit_creation_method
;
Olex2 1.2
(compiled 2017.08.10 svn.r3458 for OlexSys, GUI svn.r5381)
;
_cell_angle_alpha 90
_cell_angle_beta 90
_cell_angle_gamma 90
_cell_formula_units_Z 4
_cell_length_a 6.7543(4)
_cell_length_b 9.8530(4)
_cell_length_c 31.4363(18)
_cell_measurement_reflns_used 4926
_cell_measurement_temperature 100
_cell_measurement_theta_max 26.21
_cell_measurement_theta_min 2.59
_cell_volume 2092.09(19)
_computing_cell_refinement 'SAINT V8.38A (?, 2016)'
_computing_data_reduction 'SAINT V8.38A (?, 2016)'
_computing_molecular_graphics 'Olex2 (Dolomanov et al., 2009)'
_computing_publication_material 'Olex2 (Dolomanov et al., 2009)'
_computing_structure_refinement 'XL (Sheldrick, 2008)'
_computing_structure_solution 'XT (Sheldrick, 2015)'
_diffrn_ambient_temperature 100.01
_diffrn_measured_fraction_theta_full 0.997
_diffrn_measured_fraction_theta_max 0.998
_diffrn_measurement_device_type 'Bruker APEX-II CCD'
_diffrn_measurement_method '\f and \w scans'
_diffrn_radiation_type MoK\a
_diffrn_radiation_wavelength 0.71073
_diffrn_reflns_av_R_equivalents 0.0297
_diffrn_reflns_av_unetI/netI 0.0156
_diffrn_reflns_Laue_measured_fraction_full 0.997
_diffrn_reflns_Laue_measured_fraction_max 0.998
_diffrn_reflns_limit_h_max 10
_diffrn_reflns_limit_h_min -10
_diffrn_reflns_limit_k_max 15
_diffrn_reflns_limit_k_min -15
_diffrn_reflns_limit_l_max 48
_diffrn_reflns_limit_l_min -48
_diffrn_reflns_number 87607
_diffrn_reflns_point_group_measured_fraction_full 0.998
_diffrn_reflns_point_group_measured_fraction_max 0.998
_diffrn_reflns_theta_full 25.242
_diffrn_reflns_theta_max 33.162
_diffrn_reflns_theta_min 2.440
_diffrn_standards_number 0
_exptl_absorpt_coefficient_mu 3.888
_exptl_absorpt_correction_T_max 0.1130
_exptl_absorpt_correction_T_min 0.0514
_exptl_absorpt_correction_type multi-scan
_exptl_absorpt_process_details
'SADABS-2016/2 (Bruker,2016/2) was used for absorption correction. wR2(int) was 0.1198 before and 0.0497 after correction. The Ratio of minimum to maximum transmission is 0.5235. The \l/2 correction factor is Not present.'
_exptl_crystal_colour colourless
_exptl_crystal_colour_primary colourless
_exptl_crystal_density_diffrn 1.633
_exptl_crystal_description plate
_exptl_crystal_F_000 1024
_exptl_crystal_size_max 0.514
_exptl_crystal_size_mid 0.189
_exptl_crystal_size_min 0.106
_refine_diff_density_max 0.442
_refine_diff_density_min -0.407
_refine_diff_density_rms 0.074
_refine_ls_abs_structure_details
;
 Flack x determined using 3385 quotients [(I+)-(I-)]/[(I+)+(I-)]
 (Parsons, Flack and Wagner, Acta Cryst. B69 (2013) 249-259).
;
_refine_ls_abs_structure_Flack -0.0019(14)
_refine_ls_extinction_method none
_refine_ls_goodness_of_fit_ref 1.085
_refine_ls_hydrogen_treatment constr
_refine_ls_matrix_type full
_refine_ls_number_parameters 273
_refine_ls_number_reflns 7998
_refine_ls_number_restraints 0
_refine_ls_restrained_S_all 1.085
_refine_ls_R_factor_all 0.0166
_refine_ls_R_factor_gt 0.0164
_refine_ls_shift/su_max 0.002
_refine_ls_shift/su_mean 0.000
_refine_ls_structure_factor_coef Fsqd
_refine_ls_weighting_details 'w=1/[\s^2^(Fo^2^)+(0.0275P)^2^+0.3610P] where P=(Fo^2^+2Fc^2^)/3'
_refine_ls_weighting_scheme calc
_refine_ls_wR_factor_gt 0.0455
_refine_ls_wR_factor_ref 0.0456
_reflns_Friedel_coverage 0.767
_reflns_Friedel_fraction_full 1.000
_reflns_Friedel_fraction_max 0.999
_reflns_number_gt 7907
_reflns_number_total 7998
_reflns_threshold_expression 'I > 2\s(I)'
_cod_data_source_file cs8b01374_si_012.cif
_cod_data_source_block mo_0141_cg_0m
_cod_database_code 4515690
_shelx_shelxl_version_number 2016/6
_shelx_space_group_comment
;
The symmetry employed for this shelxl refinement is uniquely defined
by the following loop, which should always be used as a source of
symmetry information in preference to the above space-group names.
They are only intended as comments.
;
_shelx_estimated_absorpt_t_max 0.683
_shelx_estimated_absorpt_t_min 0.240
_olex2_refinement_description
;
1. Fixed Uiso
 At 1.2 times of:
  All C(H) groups
 At 1.5 times of:
  All C(H,H,H) groups
2.a Aromatic/amide H refined with riding coordinates:
 C5(H5), C6(H6), C8(H8), C9(H9), C14(H14), C15(H15), C17(H17), C18(H18),
 C23(H23), C24(H24), C26(H26), C27(H27)
2.b Idealised Me refined as rotating group:
 C19(H19A,H19B,H19C), C28(H28A,H28B,H28C)
;
_olex2_submission_special_instructions 'No special instructions were received'

loop_
_space_group_symop_operation_xyz
'x, y, z'
'-x+1/2, -y, z+1/2'
'-x, y+1/2, -z+1/2'
'x+1/2, -y+1/2, -z'

loop_
_atom_site_label
_atom_site_type_symbol
_atom_site_fract_x
_atom_site_fract_y
_atom_site_fract_z
_atom_site_U_iso_or_equiv
_atom_site_adp_type
_atom_site_occupancy
_atom_site_site_symmetry_order
_atom_site_calc_flag
_atom_site_refinement_flags_posn
Br1 Br 0.44384(2) 0.75440(2) 0.32396(2) 0.01826(3) Uani 1 1 d .
Br2 Br 0.64359(2) 0.70784(2) 0.41660(2) 0.02140(4) Uani 1 1 d .
C1 C 0.60223(19) 0.91201(14) 0.33038(4) 0.0152(2) Uani 1 1 d .
C2 C 0.7733(2) 0.91781(13) 0.35734(4) 0.0147(2) Uani 1 1 d .
C3 C 0.8279(2) 0.82626(14) 0.39079(4) 0.0158(2) Uani 1 1 d .
C4 C 1.0150(2) 0.82912(15) 0.40933(4) 0.0175(2) Uani 1 1 d .
C5 C 1.1519(2) 0.93137(15) 0.39732(4) 0.0185(2) Uani 1 1 d .
H5 H 1.282273 0.930721 0.408653 0.022 Uiso 1 1 calc R
C6 C 1.0965(2) 1.03044(15) 0.36955(5) 0.0181(2) Uani 1 1 d .
H6 H 1.185214 1.102814 0.363566 0.022 Uiso 1 1 calc R
C7 C 0.9089(2) 1.02733(14) 0.34944(4) 0.0153(2) Uani 1 1 d .
C8 C 0.8595(2) 1.13217(14) 0.32061(4) 0.0178(2) Uani 1 1 d .
H8 H 0.948552 1.205754 0.316752 0.021 Uiso 1 1 calc R
C9 C 0.6865(2) 1.12979(15) 0.29824(5) 0.0175(2) Uani 1 1 d .
H9 H 0.652647 1.203359 0.280114 0.021 Uiso 1 1 calc R
C10 C 0.5571(2) 1.01678(13) 0.30218(4) 0.0158(2) Uani 1 1 d .
C11 C 0.3888(2) 1.00935(15) 0.27495(5) 0.0178(2) Uani 1 1 d .
C12 C 0.2485(2) 1.00183(15) 0.25130(5) 0.0186(2) Uani 1 1 d .
C13 C 0.0816(2) 0.98065(14) 0.22422(5) 0.0167(2) Uani 1 1 d .
C14 C 0.0746(2) 1.03677(16) 0.18331(5) 0.0209(2) Uani 1 1 d .
H14 H 0.178800 1.093966 0.173780 0.025 Uiso 1 1 calc R
C15 C -0.0844(2) 1.00892(16) 0.15664(5) 0.0218(3) Uani 1 1 d .
H15 H -0.086844 1.046671 0.128835 0.026 Uiso 1 1 calc R
C16 C -0.2405(2) 0.92644(15) 0.16999(5) 0.0195(2) Uani 1 1 d .
C17 C -0.2344(2) 0.87324(16) 0.21120(5) 0.0198(2) Uani 1 1 d .
H17 H -0.340823 0.818606 0.221048 0.024 Uiso 1 1 calc R
C18 C -0.0758(2) 0.89887(15) 0.23789(5) 0.0185(2) Uani 1 1 d .
H18 H -0.073540 0.860774 0.265651 0.022 Uiso 1 1 calc R
C19 C -0.4100(3) 0.89431(18) 0.14059(6) 0.0271(3) Uani 1 1 d .
H19A H -0.374464 0.919938 0.111454 0.041 Uiso 1 1 calc GR
H19B H -0.527569 0.945225 0.149488 0.041 Uiso 1 1 calc GR
H19C H -0.438375 0.796825 0.141687 0.041 Uiso 1 1 calc GR
C20 C 1.0730(2) 0.73234(15) 0.44063(4) 0.0204(2) Uani 1 1 d .
C21 C 1.1296(3) 0.64761(16) 0.46564(5) 0.0213(2) Uani 1 1 d .
C22 C 1.1844(2) 0.54028(16) 0.49386(5) 0.0195(2) Uani 1 1 d .
C23 C 1.3797(2) 0.49281(16) 0.49568(5) 0.0232(3) Uani 1 1 d .
H23 H 1.479426 0.535164 0.479014 0.028 Uiso 1 1 calc R
C24 C 1.4279(3) 0.38385(16) 0.52181(5) 0.0226(3) Uani 1 1 d .
H24 H 1.560775 0.352262 0.522563 0.027 Uiso 1 1 calc R
C25 C 1.2862(2) 0.32019(15) 0.54684(5) 0.0210(3) Uani 1 1 d .
C26 C 1.0927(3) 0.36996(17) 0.54560(5) 0.0247(3) Uani 1 1 d .
H26 H 0.994257 0.329082 0.562973 0.030 Uiso 1 1 calc R
C27 C 1.0411(3) 0.47833(17) 0.51939(5) 0.0235(3) Uani 1 1 d .
H27 H 0.908334 0.510162 0.518864 0.028 Uiso 1 1 calc R
C28 C 1.3393(3) 0.19921(17) 0.57372(5) 0.0275(3) Uani 1 1 d .
H28A H 1.283837 0.116922 0.560878 0.041 Uiso 1 1 calc GR
H28B H 1.284852 0.210981 0.602380 0.041 Uiso 1 1 calc GR
H28C H 1.483632 0.190920 0.575400 0.041 Uiso 1 1 calc GR

loop_
_atom_site_aniso_label
_atom_site_aniso_U_11
_atom_site_aniso_U_22
_atom_site_aniso_U_33
_atom_site_aniso_U_23
_atom_site_aniso_U_13
_atom_site_aniso_U_12
Br1 0.01772(6) 0.01517(5) 0.02189(6) -0.00001(5) -0.00264(4) -0.00248(5)
Br2 0.02426(6) 0.02105(6) 0.01888(6) 0.00516(5) 0.00028(5) -0.00598(5)
C1 0.0149(5) 0.0146(5) 0.0163(5) -0.0003(4) 0.0005(4) -0.0008(4)
C2 0.0150(5) 0.0143(5) 0.0148(5) -0.0002(4) 0.0005(4) -0.0005(4)
C3 0.0180(5) 0.0147(5) 0.0146(5) 0.0014(4) 0.0008(4) -0.0009(4)
C4 0.0201(5) 0.0172(5) 0.0153(5) 0.0006(4) -0.0014(4) 0.0012(4)
C5 0.0176(5) 0.0217(6) 0.0163(5) 0.0002(4) -0.0016(5) -0.0001(5)
C6 0.0163(5) 0.0193(5) 0.0186(6) 0.0007(5) -0.0011(4) -0.0021(4)
C7 0.0152(5) 0.0159(5) 0.0147(5) 0.0004(4) 0.0001(4) -0.0014(4)
C8 0.0182(5) 0.0166(5) 0.0188(5) 0.0022(4) -0.0003(5) -0.0022(4)
C9 0.0172(5) 0.0170(5) 0.0184(5) 0.0026(4) -0.0006(4) -0.0008(4)
C10 0.0152(5) 0.0168(5) 0.0155(5) 0.0000(4) -0.0004(4) 0.0004(4)
C11 0.0169(5) 0.0180(5) 0.0186(5) 0.0005(4) -0.0006(4) 0.0005(4)
C12 0.0175(6) 0.0184(5) 0.0198(6) 0.0004(5) -0.0007(5) 0.0012(5)
C13 0.0151(5) 0.0167(5) 0.0185(5) -0.0014(4) -0.0006(4) 0.0010(4)
C14 0.0190(6) 0.0216(6) 0.0220(6) 0.0034(5) -0.0021(5) -0.0016(5)
C15 0.0219(6) 0.0209(6) 0.0226(6) 0.0028(5) -0.0048(5) 0.0000(5)
C16 0.0169(5) 0.0171(5) 0.0244(6) -0.0027(5) -0.0036(5) 0.0021(4)
C17 0.0162(5) 0.0194(6) 0.0238(6) -0.0026(5) 0.0010(5) -0.0011(5)
C18 0.0180(5) 0.0194(5) 0.0181(5) -0.0016(4) 0.0017(4) -0.0002(5)
C19 0.0238(7) 0.0229(7) 0.0347(8) -0.0033(6) -0.0118(6) 0.0018(5)
C20 0.0235(6) 0.0209(6) 0.0168(5) -0.0002(4) -0.0018(4) 0.0013(5)
C21 0.0259(6) 0.0211(6) 0.0168(5) 0.0006(5) -0.0018(5) 0.0004(5)
C22 0.0249(7) 0.0189(6) 0.0147(5) 0.0010(4) -0.0020(5) 0.0004(5)
C23 0.0233(6) 0.0237(6) 0.0226(6) 0.0071(5) -0.0002(5) -0.0012(5)
C24 0.0232(6) 0.0227(6) 0.0219(6) 0.0046(5) -0.0018(5) 0.0011(5)
C25 0.0290(7) 0.0169(6) 0.0170(5) 0.0014(4) 0.0003(5) 0.0006(5)
C26 0.0275(7) 0.0245(7) 0.0221(6) 0.0050(5) 0.0044(5) -0.0002(5)
C27 0.0251(6) 0.0247(6) 0.0207(6) 0.0029(5) 0.0021(5) 0.0016(5)
C28 0.0393(9) 0.0204(6) 0.0227(6) 0.0057(5) 0.0013(6) 0.0027(6)

loop_
_atom_type_symbol
_atom_type_description
_atom_type_scat_dispersion_real
_atom_type_scat_dispersion_imag
_atom_type_scat_source
C C 0.0033 0.0016 'International Tables Vol C Tables 4.2.6.8 and 6.1.1.4'
H H 0.0000 0.0000 'International Tables Vol C Tables 4.2.6.8 and 6.1.1.4'
Br Br -0.2901 2.4595 'International Tables Vol C Tables 4.2.6.8 and 6.1.1.4'

loop_
_geom_angle_atom_site_label_1
_geom_angle_atom_site_label_2
_geom_angle_atom_site_label_3
_geom_angle
C2 C1 Br1 123.37(10)
C10 C1 Br1 114.54(10)
C10 C1 C2 121.49(12)
C1 C2 C7 116.18(12)
C3 C2 C1 127.98(12)
C3 C2 C7 115.83(12)
C2 C3 Br2 122.30(10)
C4 C3 Br2 115.52(10)
C4 C3 C2 121.84(12)
C3 C4 C5 119.65(13)
C3 C4 C20 121.68(13)
C5 C4 C20 118.67(13)
C4 C5 H5 120.0
C6 C5 C4 120.05(13)
C6 C5 H5 120.0
C5 C6 H6 119.5
C5 C6 C7 121.07(13)
C7 C6 H6 119.5
C6 C7 C2 120.61(12)
C8 C7 C2 120.59(12)
C8 C7 C6 118.78(12)
C7 C8 H8 119.3
C9 C8 C7 121.34(13)
C9 C8 H8 119.3
C8 C9 H9 120.1
C8 C9 C10 119.70(13)
C10 C9 H9 120.1
C1 C10 C9 120.07(12)
C1 C10 C11 121.21(12)
C9 C10 C11 118.60(12)
C12 C11 C10 178.72(16)
C11 C12 C13 175.00(16)
C14 C13 C12 121.06(13)
C14 C13 C18 118.90(13)
C18 C13 C12 120.01(13)
C13 C14 H14 119.9
C15 C14 C13 120.12(14)
C15 C14 H14 119.9
C14 C15 H15 119.4
C14 C15 C16 121.15(14)
C16 C15 H15 119.4
C15 C16 C17 118.32(14)
C15 C16 C19 120.83(15)
C17 C16 C19 120.84(14)
C16 C17 H17 119.5
C18 C17 C16 121.09(14)
C18 C17 H17 119.5
C13 C18 H18 119.8
C17 C18 C13 120.40(14)
C17 C18 H18 119.8
C16 C19 H19A 109.5
C16 C19 H19B 109.5
C16 C19 H19C 109.5
H19A C19 H19B 109.5
H19A C19 H19C 109.5
H19B C19 H19C 109.5
C21 C20 C4 176.47(16)
C20 C21 C22 175.35(17)
C23 C22 C21 121.10(14)
C27 C22 C21 120.00(15)
C27 C22 C23 118.88(14)
C22 C23 H23 119.9
C24 C23 C22 120.18(15)
C24 C23 H23 119.9
C23 C24 H24 119.3
C25 C24 C23 121.46(15)
C25 C24 H24 119.3
C24 C25 C26 118.07(14)
C24 C25 C28 120.79(15)
C26 C25 C28 121.12(15)
C25 C26 H26 119.3
C27 C26 C25 121.32(15)
C27 C26 H26 119.3
C22 C27 H27 120.0
C26 C27 C22 120.07(16)
C26 C27 H27 120.0
C25 C28 H28A 109.5
C25 C28 H28B 109.5
C25 C28 H28C 109.5
H28A C28 H28B 109.5
H28A C28 H28C 109.5
H28B C28 H28C 109.5

loop_
_geom_bond_atom_site_label_1
_geom_bond_atom_site_label_2
_geom_bond_distance
Br1 C1 1.8965(13)
Br2 C3 1.8891(13)
C1 C2 1.4344(19)
C1 C10 1.3945(18)
C2 C3 1.4336(18)
C2 C7 1.4368(19)
C3 C4 1.3920(19)
C4 C5 1.419(2)
C4 C20 1.4251(19)
C5 H5 0.9500
C5 C6 1.362(2)
C6 H6 0.9500
C6 C7 1.4166(19)
C7 C8 1.4141(19)
C8 H8 0.9500
C8 C9 1.364(2)
C9 H9 0.9500
C9 C10 1.4207(19)
C10 C11 1.425(2)
C11 C12 1.207(2)
C12 C13 1.428(2)
C13 C14 1.401(2)
C13 C18 1.401(2)
C14 H14 0.9500
C14 C15 1.390(2)
C15 H15 0.9500
C15 C16 1.396(2)
C16 C17 1.398(2)
C16 C19 1.505(2)
C17 H17 0.9500
C17 C18 1.384(2)
C18 H18 0.9500
C19 H19A 0.9800
C19 H19B 0.9800
C19 H19C 0.9800
C20 C21 1.209(2)
C21 C22 1.429(2)
C22 C23 1.400(2)
C22 C27 1.398(2)
C23 H23 0.9500
C23 C24 1.391(2)
C24 H24 0.9500
C24 C25 1.389(2)
C25 C26 1.397(2)
C25 C28 1.504(2)
C26 H26 0.9500
C26 C27 1.393(2)
C27 H27 0.9500
C28 H28A 0.9800
C28 H28B 0.9800
C28 H28C 0.9800
